data_1525883
loop_
_publ_author_name
'Ma, Z.-S.'
'Li, G.-W.'
'Zhou, H.-Y.'
'Shi, N.-C.'
'Pushcharovskii, D.Yu.'
'Ye, D.-I.'

_publ_section_title
;
 Structure refinement of astrophyllite
;
_journal_name_full 'Science in China Series D'
_journal_page_first 508
_journal_page_last 516
_journal_volume 44
_journal_year 2001
_chemical_formula_sum 'Fe6.314 H4 K1.875 Na O31 Si8 Ti2'
_chemical_name_systematic 'Fe6.314 K1.875 Na (Ti2 Si8 O24) (O3 (O H)4)'
_space_group_IT_number 1
_symmetry_space_group_name_Hall 'P 1'
_symmetry_space_group_name_H-M 'P 1'
_cell_angle_alpha 113.16
_cell_angle_beta 103.04
_cell_angle_gamma 94.56
_cell_formula_units_Z 1
_cell_length_a 5.359
_cell_length_b 11.614
_cell_length_c 11.861
_cell_volume 649.457
_citation_journal_id_ASTM SCDEF8
_cod_data_source_file Ma_SCDEF8_2001_1940.cif
_cod_data_source_block H4Fe6.314K1.875Na1O31Si8Ti2
_cod_original_cell_volume 649.4567
_cod_original_formula_sum 'H4 Fe6.314 K1.875 Na1 O31 Si8 Ti2'
_cod_database_code 1525883

loop_
_symmetry_equiv_pos_as_xyz
x,y,z

loop_
_atom_site_label
_atom_site_type_symbol
_atom_site_fract_x
_atom_site_fract_y
_atom_site_fract_z
_atom_site_occupancy
_atom_site_U_iso_or_equiv
K1 K+1 0.5333 0.5569 0.3287 0.927 0.0
H1 H+1 -0.067 0.859 0.006 1 0.0
O23 O-2 0.236 0.3575 0.8169 1 0.0
O27 O-2 0.3005 0.3857 0.4009 1 0.0
O4 O-2 0.5462 -0.037 0.2068 1 0.0
Si1 Si+4 0.4914 0.8069 0.1413 1 0.0
O8 O-2 0.2348 0.1466 0.8517 1 0.0
O7 O-2 0.2436 -0.0552 0.6076 1 0.0
H4 H+1 0.709 0.252 0.753 1 0.0
O30 O-2 -0.0794 0.3791 0.6379 1 0.0
Ti2 Ti+4 0.7588 0.7543 0.6841 1 0.0
O5 O-2 0.1245 -0.0325 0.3382 1 0.0
O2 O-2 0.4044 -0.0601 0.9164 1 0.0
O26 O-2 -0.0626 0.358 0.2036 1 0.0
Si6 Si+4 0.0008 0.3226 0.3243 1 0.0
O20 O-2 0.0872 0.7535 0.3768 1 0.0
Na1 Na+1 0.1724 0.5533 0.595 1 0.0
O24 O-2 0.6047 0.3552 0.0066 1 0.0
H3 H+1 0.46 0.24 0.183 1 0.0
Fe5 Fe+2 -0.0394 0.0437 0.6647 0.947 0.0
Fe6 Fe+2 0.5293 0.0356 0.8038 0.876 0.0
O12 O-2 0.5305 0.1828 0.4333 1 0.0
O11 O-2 -0.0471 0.1676 0.2781 1 0.0
Si7 Si+4 0.1709 0.3178 0.6638 1 0.0
O15 O-2 0.5292 0.7202 0.7772 1 0.0
Si3 Si+4 0.1843 0.7904 0.5285 1 0.0
Fe4 Fe+2 0.3994 0.0646 0.5289 0.921 0.0
O6 O-2 0.6844 -0.0344 0.4772 1 0.0
K2 K+1 0.8002 0.5477 0.8613 0.948 0.0
Si8 Si+4 0.2971 0.2982 0.9209 1 0.0
O19 O-2 0.7548 0.7555 0.1854 1 0.0
Si4 Si+4 0.3552 0.787 0.8682 1 0.0
O9 O-2 0.8007 0.1505 0.9902 1 0.0
O25 O-2 0.1104 0.3546 0.0102 1 0.0
O13 O-2 0.1012 0.1666 0.5767 1 0.0
Ti1 Ti+4 0.5996 0.3541 0.509 1 0.0
O18 O-2 0.2615 0.7536 0.1828 1 0.0
O31 O-2 0.6843 0.5543 0.5967 1 0.0
O3 O-2 -0.0296 -0.0464 0.0548 1 0.0
Fe2 Fe+2 0.2565 0.0681 0.2441 0.931 0.0
O22 O-2 0.4275 0.7235 0.5562 1 0.0
Fe3 Fe+2 0.8308 0.074 0.3907 0.887 0.0
H2 H+1 0.623 0.878 0.443 1 0.0
O17 O-2 0.3995 0.7471 0.9893 1 0.0
Si2 Si+4 0.0584 0.8099 0.2713 1 0.0
Fe7 Fe+2 0.1029 0.042 0.9503 0.862 0.0
Fe1 Fe+2 0.6789 0.0548 0.0977 0.89 0.0
O28 O-2 0.7881 0.3824 0.3932 1 0.0
O14 O-2 0.665 0.1483 0.7099 1 0.0
O10 O-2 0.3755 0.1525 0.1325 1 0.0
O16 O-2 0.0681 0.721 0.7806 1 0.0
O21 O-2 -0.0446 0.7212 0.5587 1 0.0
O29 O-2 0.4216 0.3811 0.6433 1 0.0
O1 O-2 0.8222 -0.074 0.7547 1 0.0
Si5 Si+4 0.8616 0.3 0.0494 1 0.0
